data_7222458
loop_
_publ_author_name
'Chen, Bo-Wei'
'Chen, Yih Yang'
'Lin, You-Cheng'
'Huang, Chiung-Yao'
'Chokkalingam, Uvarani'
'Hwang, Tsong-Long'
'Chiang, Michael, Y.'
'Liu, Ho-Yih'
'Sheu, Jyh-Horng'

_publ_section_title
;
 Capsisteroids A--F, Withanolides from the Leaves of Solanum capsicoides
;
_journal_name_full 'RSC Adv.'
_journal_paper_doi 10.1039/C5RA12014D
_journal_year 2015
_chemical_absolute_configuration rm
_chemical_compound_source 'leaves from Solanum capsicoides'
_chemical_formula_moiety 'C28 H42 O6 2.5(H2 O)'
_chemical_formula_sum 'C28 H47 O8.5'
_chemical_formula_weight 519.65
_space_group_crystal_system orthorhombic
_space_group_IT_number 19
_space_group_name_Hall 'P 2ac 2ab'
_space_group_name_H-M_alt 'P 21 21 21'
_symmetry_space_group_name_Hall 'P 2ac 2ab'
_symmetry_space_group_name_H-M 'P 21 21 21'
_atom_sites_solution_hydrogens mixed
_audit_creation_method SHELXL-2014/6
_audit_update_record
;
2015-08-18 deposited with the CCDC.
2015-09-24 downloaded from the CCDC.
;
_cell_angle_alpha 90
_cell_angle_beta 90
_cell_angle_gamma 90
_cell_formula_units_Z 4
_cell_length_a 7.5227(4)
_cell_length_b 9.6240(6)
_cell_length_c 37.396(2)
_cell_measurement_reflns_used 9856
_cell_measurement_temperature 100(2)
_cell_measurement_theta_max 66.1844
_cell_measurement_theta_min 3.1902
_cell_volume 2707.4(3)
_computing_cell_refinement 'SAINT V7.68A (Bruker AXS, 2009)'
_computing_data_collection 'APEX2 (Bruker AXS, 2010)'
_computing_data_reduction 'SAINT V7.68A (Bruker AXS, 2009)'
_computing_molecular_graphics 'SHELXTL (Sheldrick, 2008)'
_computing_publication_material SHELXTL
_computing_structure_refinement 'SHELXL-97 (Sheldrick, 2008)'
_computing_structure_solution 'SHELXS-97 (Sheldrick, 2008)'
_diffrn_ambient_temperature 100(2)
_diffrn_detector_area_resol_mean 8.3333
_diffrn_measured_fraction_theta_full 0.920
_diffrn_measured_fraction_theta_max 0.950
_diffrn_measurement_device_type 'Bruker APEX-II CCD'
_diffrn_measurement_method '\f and \w scans'
_diffrn_radiation_type CuK\a
_diffrn_radiation_wavelength 1.54178
_diffrn_reflns_av_R_equivalents 0.0520
_diffrn_reflns_av_unetI/netI 0.0550
_diffrn_reflns_Laue_measured_fraction_full 0.920
_diffrn_reflns_Laue_measured_fraction_max 0.950
_diffrn_reflns_limit_h_max 6
_diffrn_reflns_limit_h_min -8
_diffrn_reflns_limit_k_max 10
_diffrn_reflns_limit_k_min -11
_diffrn_reflns_limit_l_max 44
_diffrn_reflns_limit_l_min -39
_diffrn_reflns_number 13445
_diffrn_reflns_point_group_measured_fraction_full 0.921
_diffrn_reflns_point_group_measured_fraction_max 0.952
_diffrn_reflns_theta_full 67.679
_diffrn_reflns_theta_max 66.257
_diffrn_reflns_theta_min 2.363
_exptl_absorpt_coefficient_mu 0.758
_exptl_absorpt_correction_T_max 0.9492
_exptl_absorpt_correction_T_min 0.7735
_exptl_absorpt_correction_type multi-scan
_exptl_absorpt_process_details 'SADABS V2008/1 (Bruker AXS)'
_exptl_crystal_colour Colorless
_exptl_crystal_density_diffrn 1.275
_exptl_crystal_density_meas ?
_exptl_crystal_density_method 'not measured'
_exptl_crystal_description Lamellar
_exptl_crystal_F_000 1132
_exptl_crystal_recrystallization_method 'Re-crystallisation from solvent: methanol and water 4:1'
_exptl_crystal_size_max 0.50
_exptl_crystal_size_mid 0.30
_exptl_crystal_size_min 0.03
_refine_diff_density_max 0.416
_refine_diff_density_min -0.443
_refine_diff_density_rms 0.096
_refine_ls_abs_structure_details
;
 Refined as an inversion twin.
;
_refine_ls_abs_structure_Flack 0.3(7)
_refine_ls_extinction_method none
_refine_ls_goodness_of_fit_ref 1.113
_refine_ls_hydrogen_treatment constr
_refine_ls_matrix_type full
_refine_ls_number_parameters 344
_refine_ls_number_reflns 4384
_refine_ls_number_restraints 3
_refine_ls_restrained_S_all 1.112
_refine_ls_R_factor_all 0.0943
_refine_ls_R_factor_gt 0.0936
_refine_ls_shift/su_max 0.007
_refine_ls_shift/su_mean 0.002
_refine_ls_structure_factor_coef Fsqd
_refine_ls_weighting_details 'w=1/[\s^2^(Fo^2^)+(0.0528P)^2^+14.3446P] where P=(Fo^2^+2Fc^2^)/3'
_refine_ls_weighting_scheme calc
_refine_ls_wR_factor_gt 0.2351
_refine_ls_wR_factor_ref 0.2355
_reflns_Friedel_coverage 0.728
_reflns_Friedel_fraction_full 0.921
_reflns_Friedel_fraction_max 0.954
_reflns_number_gt 4291
_reflns_number_total 4384
_reflns_threshold_expression 'I > 2\s(I)'
_cod_data_source_file c5ra12014d2.cif
_cod_data_source_block CU_130829LT_0M
_cod_depositor_comments
;
The following automatic conversions were performed:

'_chemical_absolute_configuration' value 'RM' changed to 'rm'
according to
/usr/data/users/saulius/crontab/automatic-downloads/rss-feeds/RSC/lib/dictionaries/cif_core.dic
dictionary named 'cif_core.dic' version 2.4.2 from 2011-04-26.

'_exptl_crystal_density_meas' value 'not measured' was changed to '?'
- the value is perceived as not measured.

Automatic conversion script
Id: cif_fix_values 3271 2015-04-21 07:52:19Z andrius 
;
_cod_original_formula_sum 'C28 H47 O8.50'
_cod_database_code 7222458
_shelx_space_group_comment
;
The symmetry employed for this shelxl refinement is uniquely defined
by the following loop, which should always be used as a source of
symmetry information in preference to the above space-group names.
They are only intended as comments.
;
_shelxl_version_number 2014/6

loop_
_space_group_symop_operation_xyz
'x, y, z'
'x+1/2, -y+1/2, -z'
'-x, y+1/2, -z+1/2'
'-x+1/2, -y, z+1/2'

loop_
_atom_site_label
_atom_site_type_symbol
_atom_site_fract_x
_atom_site_fract_y
_atom_site_fract_z
_atom_site_U_iso_or_equiv
_atom_site_adp_type
_atom_site_occupancy
_atom_site_site_symmetry_order
_atom_site_calc_flag
_atom_site_refinement_flags_posn
_atom_site_refinement_flags_adp
_atom_site_refinement_flags_occupancy
C1 C 0.7774(12) 0.3387(8) 1.0925(2) 0.0253(18) Uani 1 1 d . . .
C2 C 0.8176(13) 0.3085(9) 1.1295(2) 0.032(2) Uani 1 1 d . . .
H2 H 0.7332 0.2581 1.1432 0.038 Uiso 1 1 calc R U .
C3 C 0.9668(12) 0.3482(10) 1.1449(2) 0.031(2) Uani 1 1 d . . .
H3 H 0.9863 0.3232 1.1692 0.037 Uiso 1 1 calc R U .
C4 C 1.1068(12) 0.4305(11) 1.1260(2) 0.037(2) Uani 1 1 d . . .
H4A H 1.2245 0.3888 1.1310 0.044 Uiso 1 1 calc R U .
H4B H 1.1074 0.5264 1.1357 0.044 Uiso 1 1 calc R U .
C5 C 1.0788(11) 0.4363(8) 1.0862(2) 0.0244(18) Uani 1 1 d . . .
C6 C 1.2216(11) 0.4313(8) 1.0643(2) 0.0266(18) Uani 1 1 d . . .
H6 H 1.3354 0.4200 1.0749 0.032 Uiso 1 1 calc R U .
C7 C 1.2124(10) 0.4421(8) 1.0249(2) 0.0222(17) Uani 1 1 d . . .
H7A H 1.2293 0.3488 1.0143 0.027 Uiso 1 1 calc R U .
H7B H 1.3099 0.5026 1.0164 0.027 Uiso 1 1 calc R U .
C8 C 1.0311(10) 0.5026(8) 1.0123(2) 0.0183(16) Uani 1 1 d . . .
H8 H 1.0285 0.6040 1.0181 0.022 Uiso 1 1 calc R U .
C9 C 0.8778(9) 0.4319(7) 1.0317(2) 0.0170(15) Uani 1 1 d . . .
H9 H 0.8880 0.3303 1.0266 0.020 Uiso 1 1 calc R U .
C10 C 0.8890(10) 0.4484(7) 1.0729(2) 0.0171(16) Uani 1 1 d . . .
C11 C 0.6985(10) 0.4808(9) 1.0155(2) 0.0258(18) Uani 1 1 d . . .
H11A H 0.6023 0.4229 1.0257 0.031 Uiso 1 1 calc R U .
H11B H 0.6770 0.5778 1.0231 0.031 Uiso 1 1 calc R U .
C12 C 0.6849(10) 0.4746(9) 0.9747(2) 0.0252(18) Uani 1 1 d . . .
H12A H 0.6845 0.3763 0.9670 0.030 Uiso 1 1 calc R U .
H12B H 0.5711 0.5170 0.9671 0.030 Uiso 1 1 calc R U .
C13 C 0.8369(9) 0.5497(7) 0.9568(2) 0.0168(15) Uani 1 1 d . . .
C14 C 1.0108(10) 0.4863(8) 0.9722(2) 0.0194(16) Uani 1 1 d . . .
H14 H 1.0045 0.3842 0.9675 0.023 Uiso 1 1 calc R U .
C15 C 1.1596(11) 0.5430(8) 0.9481(2) 0.0252(17) Uani 1 1 d . . .
H15A H 1.2598 0.4766 0.9467 0.030 Uiso 1 1 calc R U .
H15B H 1.2045 0.6330 0.9572 0.030 Uiso 1 1 calc R U .
C16 C 1.0698(10) 0.5612(9) 0.9112(2) 0.0236(17) Uani 1 1 d . . .
H16A H 1.1262 0.4992 0.8934 0.028 Uiso 1 1 calc R U .
H16B H 1.0825 0.6584 0.9029 0.028 Uiso 1 1 calc R U .
C17 C 0.8701(11) 0.5238(7) 0.9156(2) 0.0213(17) Uani 1 1 d . . .
C18 C 0.8294(11) 0.7065(8) 0.9638(2) 0.0255(18) Uani 1 1 d . . .
H18A H 0.7186 0.7443 0.9540 0.038 Uiso 1 1 calc R U .
H18B H 0.9309 0.7517 0.9522 0.038 Uiso 1 1 calc R U .
H18C H 0.8340 0.7238 0.9896 0.038 Uiso 1 1 calc R U .
C19 C 0.8117(11) 0.5905(9) 1.0856(2) 0.0259(18) Uani 1 1 d . . .
H19A H 0.6831 0.5920 1.0816 0.039 Uiso 1 1 calc R U .
H19B H 0.8677 0.6661 1.0721 0.039 Uiso 1 1 calc R U .
H19C H 0.8360 0.6027 1.1112 0.039 Uiso 1 1 calc R U .
C20 C 0.7536(10) 0.6093(8) 0.8901(2) 0.0212(16) Uani 1 1 d . . .
H20 H 0.7662 0.7090 0.8972 0.025 Uiso 1 1 calc R U .
C21 C 0.5543(11) 0.5711(9) 0.8940(2) 0.0264(18) Uani 1 1 d . . .
H21A H 0.4867 0.6133 0.8744 0.040 Uiso 1 1 calc R U .
H21B H 0.5096 0.6061 0.9169 0.040 Uiso 1 1 calc R U .
H21C H 0.5407 0.4699 0.8931 0.040 Uiso 1 1 calc R U .
C22 C 0.8122(11) 0.5981(8) 0.8512(2) 0.0241(18) Uani 1 1 d . . .
H22 H 0.9439 0.6110 0.8498 0.029 Uiso 1 1 calc R U .
C23 C 0.7605(13) 0.4639(9) 0.8314(2) 0.033(2) Uani 1 1 d . . .
H23A H 0.8187 0.3836 0.8431 0.040 Uiso 1 1 calc R U .
H23B H 0.6303 0.4504 0.8330 0.040 Uiso 1 1 calc R U .
C24 C 0.8147(12) 0.4687(9) 0.7924(2) 0.031(2) Uani 1 1 d . . .
C25 C 0.7229(13) 0.6004(9) 0.7750(2) 0.032(2) Uani 1 1 d . . .
C26 C 0.7752(12) 0.7287(9) 0.7971(2) 0.0286(19) Uani 1 1 d . . .
H26 H 0.9062 0.7451 0.7953 0.034 Uiso 1 1 calc R U .
C27 C 0.5224(13) 0.5826(11) 0.7724(3) 0.041(2) Uani 1 1 d . . .
H27A H 0.4717 0.6597 0.7587 0.061 Uiso 1 1 calc R U .
H27B H 0.4712 0.5818 0.7965 0.061 Uiso 1 1 calc R U .
H27C H 0.4953 0.4946 0.7604 0.061 Uiso 1 1 calc R U .
C28 C 1.0157(15) 0.4689(12) 0.7874(3) 0.048(3) Uani 1 1 d . . .
H28A H 1.0692 0.3981 0.8028 0.073 Uiso 1 1 calc R U .
H28B H 1.0633 0.5605 0.7937 0.073 Uiso 1 1 calc R U .
H28C H 1.0440 0.4484 0.7623 0.073 Uiso 1 1 calc R U .
O1 O 0.6523(9) 0.2826(6) 1.07746(16) 0.0331(15) Uani 1 1 d . . .
O2 O 0.8418(7) 0.3794(5) 0.90722(15) 0.0214(12) Uani 1 1 d . . .
H2A H 0.9259 0.3319 0.9155 0.032 Uiso 1 1 calc R U .
O3 O 0.7412(12) 0.3437(7) 0.77708(18) 0.049(2) Uani 1 1 d . . .
H3A H 0.7584 0.3438 0.7549 0.073 Uiso 1 1 calc R U .
O4 O 0.7918(10) 0.6186(7) 0.73976(17) 0.0423(17) Uani 1 1 d . . .
H4 H 0.8563 0.6898 0.7392 0.063 Uiso 1 1 calc R U .
O5 O 0.6832(10) 0.8426(7) 0.78406(18) 0.0432(17) Uani 1 1 d . . .
H5 H 0.7256 0.9156 0.7929 0.065 Uiso 1 1 calc R U .
O6 O 0.7248(9) 0.7135(6) 0.83326(16) 0.0314(14) Uani 1 1 d . . .
O7 O 0.8743(9) 0.0881(7) 0.79718(19) 0.0460(17) Uani 1 1 d D . .
O8 O 0.6999(11) 0.3732(9) 0.7010(2) 0.058(2) Uani 1 1 d . . .
O9 O 1.0240(19) 0.9160(13) 0.8484(3) 0.039(3) Uani 0.5 1 d . . P
H8A H 0.7764 0.4177 0.6836 0.050 Uiso 1 1 d . U .
H8B H 0.6118 0.3293 0.6857 0.050 Uiso 1 1 d . U .
H9A H 1.0965 0.9858 0.8633 0.050 Uiso 0.5 1 d . U P
H9B H 0.9437 0.9758 0.8341 0.050 Uiso 0.5 1 d . U P
H7C H 0.8269 0.1804 0.7943 0.050 Uiso 1 1 d D U .
H7D H 0.9551 0.0826 0.7773 0.050 Uiso 1 1 d D U .

loop_
_atom_site_aniso_label
_atom_site_aniso_U_11
_atom_site_aniso_U_22
_atom_site_aniso_U_33
_atom_site_aniso_U_23
_atom_site_aniso_U_13
_atom_site_aniso_U_12
C1 0.024(5) 0.012(4) 0.039(4) -0.001(3) 0.002(4) 0.000(3)
C2 0.029(5) 0.026(4) 0.040(5) 0.001(4) 0.008(4) -0.014(4)
C3 0.020(5) 0.036(5) 0.037(5) 0.004(4) -0.003(4) 0.002(4)
C4 0.025(5) 0.048(6) 0.036(5) 0.004(4) -0.001(4) -0.003(4)
C5 0.019(4) 0.020(4) 0.034(4) 0.004(3) -0.007(3) 0.001(3)
C6 0.016(4) 0.016(4) 0.049(5) 0.002(4) -0.004(3) 0.002(3)
C7 0.009(4) 0.024(4) 0.034(4) -0.001(3) 0.002(3) 0.003(3)
C8 0.003(4) 0.017(4) 0.035(4) 0.005(3) 0.001(3) -0.004(3)
C9 0.003(4) 0.006(3) 0.042(4) 0.003(3) -0.002(3) 0.002(3)
C10 0.013(4) 0.006(3) 0.032(4) 0.002(3) -0.002(3) -0.004(3)
C11 0.008(4) 0.036(5) 0.034(4) 0.002(4) 0.002(3) 0.004(3)
C12 0.013(4) 0.027(4) 0.036(4) 0.007(3) 0.000(3) 0.008(3)
C13 0.007(4) 0.009(3) 0.035(4) 0.003(3) -0.007(3) 0.003(3)
C14 0.007(4) 0.014(4) 0.038(4) 0.003(3) -0.001(3) 0.003(3)
C15 0.014(4) 0.021(4) 0.041(4) 0.005(3) 0.000(4) 0.006(3)
C16 0.016(4) 0.022(4) 0.032(4) 0.005(3) 0.008(3) -0.011(3)
C17 0.022(4) 0.008(3) 0.034(4) 0.004(3) -0.004(3) 0.004(3)
C18 0.019(4) 0.022(4) 0.034(4) 0.003(3) 0.000(4) 0.003(3)
C19 0.017(4) 0.024(4) 0.036(4) -0.003(3) -0.003(3) 0.001(3)
C20 0.008(4) 0.019(4) 0.037(4) 0.003(3) 0.000(3) -0.002(3)
C21 0.017(5) 0.023(4) 0.039(5) 0.008(4) 0.004(3) 0.007(3)
C22 0.016(4) 0.014(4) 0.042(5) 0.011(3) -0.008(3) -0.005(3)
C23 0.045(6) 0.019(4) 0.036(4) -0.001(3) -0.004(4) 0.008(4)
C24 0.030(5) 0.022(4) 0.040(5) -0.001(4) -0.003(4) 0.009(4)
C25 0.035(5) 0.028(5) 0.034(4) -0.002(4) -0.006(4) 0.012(4)
C26 0.021(5) 0.026(4) 0.038(5) 0.010(4) -0.006(4) 0.000(4)
C27 0.035(6) 0.036(5) 0.052(6) -0.001(5) -0.007(5) 0.001(4)
C28 0.055(7) 0.047(6) 0.043(5) 0.009(5) 0.012(5) 0.025(6)
O1 0.029(4) 0.029(3) 0.041(3) 0.004(3) 0.005(3) -0.011(3)
O2 0.016(3) 0.007(2) 0.041(3) -0.002(2) -0.003(2) -0.001(2)
O3 0.078(6) 0.024(3) 0.044(4) -0.007(3) -0.009(4) 0.009(4)
O4 0.044(4) 0.040(4) 0.042(4) 0.004(3) 0.002(3) -0.009(3)
O5 0.052(5) 0.033(4) 0.044(4) 0.006(3) -0.010(3) 0.003(3)
O6 0.038(4) 0.023(3) 0.033(3) 0.005(2) -0.006(3) 0.001(3)
O7 0.033(4) 0.037(4) 0.068(4) -0.005(3) 0.005(3) 0.005(3)
O8 0.049(5) 0.064(5) 0.062(5) 0.003(4) -0.007(4) -0.013(4)
O9 0.044(8) 0.029(7) 0.044(7) 0.002(6) -0.001(6) -0.004(6)

loop_
_atom_type_symbol
_atom_type_description
_atom_type_scat_dispersion_real
_atom_type_scat_dispersion_imag
_atom_type_scat_source
C C 0.0181 0.0091 'International Tables Vol C Tables 4.2.6.8 and 6.1.1.4'
H H 0.0000 0.0000 'International Tables Vol C Tables 4.2.6.8 and 6.1.1.4'
O O 0.0492 0.0322 'International Tables Vol C Tables 4.2.6.8 and 6.1.1.4'

loop_
_geom_angle_atom_site_label_1
_geom_angle_atom_site_label_2
_geom_angle_atom_site_label_3
_geom_angle
O1 C1 C2 120.8(8)
O1 C1 C10 120.4(7)
C2 C1 C10 118.7(7)
C3 C2 C1 122.6(8)
C3 C2 H2 118.7
C1 C2 H2 118.7
C2 C3 C4 123.1(8)
C2 C3 H3 118.4
C4 C3 H3 118.4
C3 C4 C5 112.8(8)
C3 C4 H4A 109.0
C5 C4 H4A 109.0
C3 C4 H4B 109.0
C5 C4 H4B 109.0
H4A C4 H4B 107.8
C6 C5 C4 119.3(7)
C6 C5 C10 123.4(7)
C4 C5 C10 117.4(7)
C5 C6 C7 124.4(7)
C5 C6 H6 117.8
C7 C6 H6 117.8
C6 C7 C8 111.7(6)
C6 C7 H7A 109.3
C8 C7 H7A 109.3
C6 C7 H7B 109.3
C8 C7 H7B 109.3
H7A C7 H7B 107.9
C14 C8 C9 110.5(6)
C14 C8 C7 110.5(6)
C9 C8 C7 110.5(6)
C14 C8 H8 108.4
C9 C8 H8 108.4
C7 C8 H8 108.4
C8 C9 C10 112.8(6)
C8 C9 C11 109.6(6)
C10 C9 C11 113.9(6)
C8 C9 H9 106.7
C10 C9 H9 106.7
C11 C9 H9 106.7
C5 C10 C1 107.8(6)
C5 C10 C9 111.7(6)
C1 C10 C9 112.0(6)
C5 C10 C19 108.5(6)
C1 C10 C19 104.6(6)
C9 C10 C19 111.9(6)
C12 C11 C9 115.9(6)
C12 C11 H11A 108.3
C9 C11 H11A 108.3
C12 C11 H11B 108.3
C9 C11 H11B 108.3
H11A C11 H11B 107.4
C13 C12 C11 111.9(7)
C13 C12 H12A 109.2
C11 C12 H12A 109.2
C13 C12 H12B 109.2
C11 C12 H12B 109.2
H12A C12 H12B 107.9
C12 C13 C18 111.6(6)
C12 C13 C14 106.6(6)
C18 C13 C14 110.7(6)
C12 C13 C17 118.5(6)
C18 C13 C17 109.1(6)
C14 C13 C17 99.6(6)
C8 C14 C15 118.1(6)
C8 C14 C13 114.3(6)
C15 C14 C13 104.8(6)
C8 C14 H14 106.3
C15 C14 H14 106.3
C13 C14 H14 106.3
C14 C15 C16 104.2(6)
C14 C15 H15A 110.9
C16 C15 H15A 110.9
C14 C15 H15B 110.9
C16 C15 H15B 110.9
H15A C15 H15B 108.9
C15 C16 C17 107.6(6)
C15 C16 H16A 110.2
C17 C16 H16A 110.2
C15 C16 H16B 110.2
C17 C16 H16B 110.2
H16A C16 H16B 108.5
O2 C17 C20 107.2(6)
O2 C17 C16 110.1(6)
C20 C17 C16 111.2(6)
O2 C17 C13 109.9(6)
C20 C17 C13 115.6(6)
C16 C17 C13 102.7(6)
C13 C18 H18A 109.5
C13 C18 H18B 109.5
H18A C18 H18B 109.5
C13 C18 H18C 109.5
H18A C18 H18C 109.5
H18B C18 H18C 109.5
C10 C19 H19A 109.5
C10 C19 H19B 109.5
H19A C19 H19B 109.5
C10 C19 H19C 109.5
H19A C19 H19C 109.5
H19B C19 H19C 109.5
C22 C20 C17 113.0(6)
C22 C20 C21 110.7(7)
C17 C20 C21 111.5(7)
C22 C20 H20 107.1
C17 C20 H20 107.1
C21 C20 H20 107.1
C20 C21 H21A 109.5
C20 C21 H21B 109.5
H21A C21 H21B 109.5
C20 C21 H21C 109.5
H21A C21 H21C 109.5
H21B C21 H21C 109.5
O6 C22 C20 104.8(7)
O6 C22 C23 107.7(6)
C20 C22 C23 116.5(7)
O6 C22 H22 109.2
C20 C22 H22 109.2
C23 C22 H22 109.2
C24 C23 C22 111.7(7)
C24 C23 H23A 109.3
C22 C23 H23A 109.3
C24 C23 H23B 109.3
C22 C23 H23B 109.3
H23A C23 H23B 107.9
O3 C24 C23 104.7(7)
O3 C24 C28 109.4(8)
C23 C24 C28 112.7(8)
O3 C24 C25 109.7(7)
C23 C24 C25 107.6(7)
C28 C24 C25 112.4(8)
O4 C25 C27 108.4(7)
O4 C25 C26 107.8(8)
C27 C25 C26 112.3(8)
O4 C25 C24 108.6(7)
C27 C25 C24 111.6(8)
C26 C25 C24 108.0(7)
O5 C26 O6 106.5(7)
O5 C26 C25 108.5(7)
O6 C26 C25 111.3(7)
O5 C26 H26 110.1
O6 C26 H26 110.1
C25 C26 H26 110.1
C25 C27 H27A 109.5
C25 C27 H27B 109.5
H27A C27 H27B 109.5
C25 C27 H27C 109.5
H27A C27 H27C 109.5
H27B C27 H27C 109.5
C24 C28 H28A 109.5
C24 C28 H28B 109.5
H28A C28 H28B 109.5
C24 C28 H28C 109.5
H28A C28 H28C 109.5
H28B C28 H28C 109.5
C17 O2 H2A 109.5
C24 O3 H3A 109.5
C25 O4 H4 109.5
C26 O5 H5 109.5
C26 O6 C22 113.6(6)
H7C O7 H7D 101.5
H8A O8 H8B 101.7
H9A O9 H9B 103.6

loop_
_geom_bond_atom_site_label_1
_geom_bond_atom_site_label_2
_geom_bond_distance
C1 O1 1.221(11)
C1 C2 1.446(12)
C1 C10 1.535(11)
C2 C3 1.319(13)
C2 H2 0.9500
C3 C4 1.495(13)
C3 H3 0.9500
C4 C5 1.505(12)
C4 H4A 0.9900
C4 H4B 0.9900
C5 C6 1.353(12)
C5 C10 1.517(11)
C6 C7 1.476(11)
C6 H6 0.9500
C7 C8 1.556(10)
C7 H7A 0.9900
C7 H7B 0.9900
C8 C14 1.513(11)
C8 C9 1.524(10)
C8 H8 1.0000
C9 C10 1.549(10)
C9 C11 1.553(10)
C9 H9 1.0000
C10 C19 1.562(10)
C11 C12 1.528(11)
C11 H11A 0.9900
C11 H11B 0.9900
C12 C13 1.509(11)
C12 H12A 0.9900
C12 H12B 0.9900
C13 C18 1.533(10)
C13 C14 1.555(10)
C13 C17 1.581(11)
C14 C15 1.538(11)
C14 H14 1.0000
C15 C16 1.546(11)
C15 H15A 0.9900
C15 H15B 0.9900
C16 C17 1.554(11)
C16 H16A 0.9900
C16 H16B 0.9900
C17 O2 1.441(9)
C17 C20 1.536(10)
C18 H18A 0.9800
C18 H18B 0.9800
C18 H18C 0.9800
C19 H19A 0.9800
C19 H19B 0.9800
C19 H19C 0.9800
C20 C22 1.521(11)
C20 C21 1.550(11)
C20 H20 1.0000
C21 H21A 0.9800
C21 H21B 0.9800
C21 H21C 0.9800
C22 O6 1.454(9)
C22 C23 1.540(11)
C22 H22 1.0000
C23 C24 1.514(12)
C23 H23A 0.9900
C23 H23B 0.9900
C24 O3 1.443(11)
C24 C28 1.524(15)
C24 C25 1.584(11)
C25 O4 1.426(11)
C25 C27 1.521(14)
C25 C26 1.537(12)
C26 O5 1.385(11)
C26 O6 1.412(10)
C26 H26 1.0000
C27 H27A 0.9800
C27 H27B 0.9800
C27 H27C 0.9800
C28 H28A 0.9800
C28 H28B 0.9800
C28 H28C 0.9800
O2 H2A 0.8400
O3 H3A 0.8400
O4 H4 0.8400
O5 H5 0.8400
O7 H7C 0.9632
O7 H7D 0.9614
O8 H8A 0.9681
O8 H8B 0.9716
O9 H9A 1.0281
O9 H9B 0.9916
